data_4124297
loop_
_publ_author_name
'Kalutharage, Nishantha'
'Yi, Chae S.'

_publ_section_title
;
 Scope and Mechanistic Analysis for Chemoselective Hydrogenolysis of
 Carbonyl Compounds Catalyzed by a Cationic Ruthenium Hydride Complex with
 a Tunable Phenol Ligand.
;
_journal_issue 34
_journal_name_full 'Journal of the American Chemical Society'
_journal_page_first 11105
_journal_page_last 11114
_journal_paper_doi 10.1021/jacs.5b06097
_journal_volume 137
_journal_year 2015
_chemical_formula_moiety 'C25 H40 O2 P Ru, B F4, C3 H8 O'
_chemical_formula_sum 'C28 H48 B F4 O3 P Ru'
_chemical_formula_weight 651.51
_chemical_name_systematic
;
 ? 
;
_space_group_crystal_system orthorhombic
_space_group_IT_number 61
_space_group_name_Hall '-P 2ac 2ab'
_space_group_name_H-M_alt 'P b c a'
_symmetry_space_group_name_Hall '-P 2ac 2ab'
_symmetry_space_group_name_H-M 'P b c a'
_atom_sites_solution_hydrogens geom
_atom_sites_solution_primary direct
_atom_sites_solution_secondary difmap
_audit_creation_date 2014-03-14
_audit_creation_method
;
Olex2 1.2
(compiled 2014.03.12 svn.r2899 for OlexSys, GUI svn.r4796)
;
_cell_angle_alpha 90.00
_cell_angle_beta 90.00
_cell_angle_gamma 90.00
_cell_formula_units_Z 8
_cell_length_a 10.29093(13)
_cell_length_b 18.5770(3)
_cell_length_c 31.9420(4)
_cell_measurement_reflns_used 13398
_cell_measurement_temperature 100.00(10)
_cell_measurement_theta_max 73.3690
_cell_measurement_theta_min 4.9370
_cell_volume 6106.50(15)
_computing_cell_refinement
;
CrysAlisPro, Agilent Technologies,
Version 1.171.36.28 (release 01-02-2013 CrysAlis171 .NET)
(compiled Feb  1 2013,16:14:44)
;
_computing_data_collection
;
CrysAlisPro, Agilent Technologies,
Version 1.171.36.28 (release 01-02-2013 CrysAlis171 .NET)
(compiled Feb  1 2013,16:14:44)
;
_computing_data_reduction
;
CrysAlisPro, Agilent Technologies,
Version 1.171.36.28 (release 01-02-2013 CrysAlis171 .NET)
(compiled Feb  1 2013,16:14:44)
;
_computing_molecular_graphics 'Olex2 (Dolomanov et al., 2009)'
_computing_publication_material 'Olex2 (Dolomanov et al., 2009)'
_computing_structure_refinement 'XL (Sheldrick, 2008)'
_computing_structure_solution 'ShelXS (Sheldrick, 2008)'
_diffrn_ambient_temperature 100.00(10)
_diffrn_detector_area_resol_mean 10.3756
_diffrn_measured_fraction_theta_full 0.992
_diffrn_measured_fraction_theta_max 0.981
_diffrn_measurement_device_type 'SuperNova, Dual, Cu at zero, Atlas'
_diffrn_measurement_method '\w scans'
_diffrn_orient_matrix_UB_11 0.1494358000
_diffrn_orient_matrix_UB_12 0.0026591000
_diffrn_orient_matrix_UB_13 0.0027050000
_diffrn_orient_matrix_UB_21 -0.0087478000
_diffrn_orient_matrix_UB_22 0.0075240000
_diffrn_orient_matrix_UB_23 0.0479797000
_diffrn_orient_matrix_UB_31 0.0037668000
_diffrn_orient_matrix_UB_32 -0.0824725000
_diffrn_orient_matrix_UB_33 0.0044219000
_diffrn_radiation_monochromator mirror
_diffrn_radiation_type CuK\a
_diffrn_radiation_wavelength 1.54184
_diffrn_reflns_av_R_equivalents 0.0287
_diffrn_reflns_av_unetI/netI 0.0198
_diffrn_reflns_limit_h_max 12
_diffrn_reflns_limit_h_min -12
_diffrn_reflns_limit_k_max 15
_diffrn_reflns_limit_k_min -22
_diffrn_reflns_limit_l_max 38
_diffrn_reflns_limit_l_min -38
_diffrn_reflns_number 30380
_diffrn_reflns_theta_full 72.00
_diffrn_reflns_theta_max 73.65
_diffrn_reflns_theta_min 4.76
_diffrn_source 'SuperNova (Cu) X-ray Source'
_exptl_absorpt_coefficient_mu 5.093
_exptl_absorpt_correction_T_max 0.822
_exptl_absorpt_correction_T_min 0.400
_exptl_absorpt_correction_type gaussian
_exptl_absorpt_process_details
;
CrysAlisPro, Agilent Technologies,
Version 1.171.36.28 (release 01-02-2013 CrysAlis171 .NET)
(compiled Feb  1 2013,16:14:44)
Numerical absorption correction based on gaussian integration over
            a multifaceted crystal model
;
_exptl_crystal_colour colourless
_exptl_crystal_colour_primary colourless
_exptl_crystal_density_diffrn 1.417
_exptl_crystal_density_method 'not measured'
_exptl_crystal_description plate
_exptl_crystal_F_000 2720
_exptl_crystal_size_max 0.2975
_exptl_crystal_size_mid 0.1164
_exptl_crystal_size_min 0.0395
_refine_diff_density_max 1.136
_refine_diff_density_min -0.690
_refine_diff_density_rms 0.073
_refine_ls_extinction_method none
_refine_ls_goodness_of_fit_ref 1.093
_refine_ls_hydrogen_treatment mixed
_refine_ls_matrix_type full
_refine_ls_number_parameters 357
_refine_ls_number_reflns 6048
_refine_ls_number_restraints 0
_refine_ls_restrained_S_all 1.093
_refine_ls_R_factor_all 0.0443
_refine_ls_R_factor_gt 0.0404
_refine_ls_shift/su_max 0.002
_refine_ls_shift/su_mean 0.000
_refine_ls_structure_factor_coef Fsqd
_refine_ls_weighting_details 'calc w=1/[\s^2^(Fo^2^)+(0.0335P)^2^+13.7943P] where P=(Fo^2^+2Fc^2^)/3'
_refine_ls_weighting_scheme calc
_refine_ls_wR_factor_gt 0.0943
_refine_ls_wR_factor_ref 0.0966
_reflns_number_gt 5532
_reflns_number_total 6048
_reflns_threshold_expression >2sigma(I)
_cod_data_source_file ja5b06097_si_002.cif
_cod_data_source_block yi2u
_cod_depositor_comments 'Adding full bibliography for 4124296--4124297.cif.'
_cod_original_cell_volume 6106.51(14)
_cod_database_code 4124297
_chemical_oxdiff_formula 'Ru B F4 P O2 C25 H40 C3 O H6'
_reflns_odcompleteness_completeness 99.93
_reflns_odcompleteness_iscentric 1
_reflns_odcompleteness_theta 66.97
_olex2_refinement_description
;
1. Fixed Uiso
 At 1.2 times of:
  All C(H) groups, All C(H,H) groups
 At 1.5 times of:
  All C(H,H,H) groups
2.a Ternary CH refined with riding coordinates:
 C8(H8), C14(H14), C20(H20), C26(H26)
2.b Secondary CH2 refined with riding coordinates:
 C9(H9A,H9B), C10(H10A,H10B), C11(H11A,H11B), C12(H12A,H12B), C13(H13A,H13B),
 C15(H15A,H15B), C16(H16A,H16B), C17(H17A,H17B), C18(H18A,H18B), C19(H19A,H19B),
  C21(H21A,H21B), C22(H22A,H22B), C23(H23A,H23B), C24(H24A,H24B), C25(H25A,H25B)
2.c Aromatic/amide H refined with riding coordinates:
 C2(H2), C3(H3), C4(H4), C5(H5), C6(H6)
2.d Idealised Me refined as rotating group:
 C27(H27A,H27B,H27C), C28(H28A,H28B,H28C)
;
_olex2_computing_structure_solution_long 'ShelXS (Sheldrick, 2008)'

loop_
_space_group_symop_id
_space_group_symop_operation_xyz
1 'x, y, z'
2 '-x+1/2, -y, z+1/2'
3 'x+1/2, -y+1/2, -z'
4 '-x, y+1/2, -z+1/2'
5 '-x, -y, -z'
6 'x-1/2, y, -z-1/2'
7 '-x-1/2, y-1/2, z'
8 'x, -y-1/2, z-1/2'

loop_
_atom_site_label
_atom_site_type_symbol
_atom_site_fract_x
_atom_site_fract_y
_atom_site_fract_z
_atom_site_U_iso_or_equiv
_atom_site_adp_type
_atom_site_occupancy
_atom_site_calc_flag
_atom_site_refinement_flags_posn
Ru1 Ru 0.41640(2) 0.225441(12) 0.380834(7) 0.02286(8) Uani 1 d .
H H 0.274(5) 0.241(2) 0.3668(13) 0.057(13) Uiso 1 d .
P1 P 0.41787(6) 0.35004(4) 0.37968(2) 0.01624(14) Uani 1 d .
O1 O 0.6024(3) 0.07825(14) 0.36497(9) 0.0441(6) Uani 1 d .
H1 H 0.674(5) 0.093(3) 0.3616(15) 0.056(15) Uiso 1 d .
O2 O 0.4662(4) 0.23023(17) 0.28843(8) 0.0618(9) Uani 1 d .
C1 C 0.5356(3) 0.11813(17) 0.39221(11) 0.0326(7) Uani 1 d .
C2 C 0.5909(3) 0.17236(17) 0.41749(10) 0.0289(7) Uani 1 d .
H2 H 0.6809 0.1830 0.4155 0.035 Uiso 1 calc R
C3 C 0.5120(4) 0.21043(17) 0.44566(9) 0.0300(7) Uani 1 d .
H3 H 0.5496 0.2467 0.4627 0.036 Uiso 1 calc R
C4 C 0.3774(4) 0.19581(17) 0.44912(10) 0.0326(7) Uani 1 d .
H4 H 0.3248 0.2214 0.4685 0.039 Uiso 1 calc R
C5 C 0.3235(4) 0.14276(18) 0.42331(11) 0.0364(8) Uani 1 d .
H5 H 0.2334 0.1322 0.4253 0.044 Uiso 1 calc R
C6 C 0.4014(3) 0.10447(17) 0.39414(12) 0.0350(8) Uani 1 d .
H6 H 0.3631 0.0699 0.3761 0.042 Uiso 1 calc R
C7 C 0.4489(4) 0.22890(19) 0.32414(12) 0.0410(9) Uani 1 d .
C8 C 0.5829(3) 0.39043(15) 0.37791(8) 0.0184(5) Uani 1 d .
H8 H 0.5710 0.4438 0.3772 0.022 Uiso 1 calc R
C9 C 0.6584(3) 0.37020(18) 0.33847(9) 0.0264(6) Uani 1 d .
H9A H 0.6063 0.3823 0.3134 0.032 Uiso 1 calc R
H9B H 0.6749 0.3177 0.3382 0.032 Uiso 1 calc R
C10 C 0.7878(3) 0.41078(19) 0.33709(10) 0.0323(7) Uani 1 d .
H10A H 0.8381 0.3946 0.3124 0.039 Uiso 1 calc R
H10B H 0.7705 0.4629 0.3338 0.039 Uiso 1 calc R
C11 C 0.8681(3) 0.39882(19) 0.37645(11) 0.0327(7) Uani 1 d .
H11A H 0.9462 0.4299 0.3755 0.039 Uiso 1 calc R
H11B H 0.8975 0.3481 0.3774 0.039 Uiso 1 calc R
C12 C 0.7904(3) 0.41575(18) 0.41599(10) 0.0287(7) Uani 1 d .
H12A H 0.7713 0.4679 0.4170 0.034 Uiso 1 calc R
H12B H 0.8429 0.4034 0.4409 0.034 Uiso 1 calc R
C13 C 0.6631(3) 0.37343(16) 0.41694(9) 0.0233(6) Uani 1 d .
H13A H 0.6819 0.3212 0.4180 0.028 Uiso 1 calc R
H13B H 0.6130 0.3864 0.4423 0.028 Uiso 1 calc R
C14 C 0.3442(3) 0.38734(15) 0.42792(8) 0.0181(5) Uani 1 d .
H14 H 0.3839 0.3596 0.4515 0.022 Uiso 1 calc R
C15 C 0.3700(3) 0.46717(16) 0.43811(9) 0.0231(6) Uani 1 d .
H15A H 0.4646 0.4767 0.4373 0.028 Uiso 1 calc R
H15B H 0.3275 0.4980 0.4168 0.028 Uiso 1 calc R
C16 C 0.3168(3) 0.48557(17) 0.48164(9) 0.0273(6) Uani 1 d .
H16A H 0.3660 0.4583 0.5030 0.033 Uiso 1 calc R
H16B H 0.3298 0.5375 0.4871 0.033 Uiso 1 calc R
C17 C 0.1725(3) 0.46764(18) 0.48559(10) 0.0298(7) Uani 1 d .
H17A H 0.1437 0.4766 0.5147 0.036 Uiso 1 calc R
H17B H 0.1218 0.4995 0.4669 0.036 Uiso 1 calc R
C18 C 0.1463(3) 0.38935(18) 0.47414(9) 0.0273(6) Uani 1 d .
H18A H 0.0517 0.3800 0.4752 0.033 Uiso 1 calc R
H18B H 0.1890 0.3575 0.4948 0.033 Uiso 1 calc R
C19 C 0.1974(3) 0.37214(17) 0.43043(9) 0.0234(6) Uani 1 d .
H19A H 0.1510 0.4019 0.4095 0.028 Uiso 1 calc R
H19B H 0.1807 0.3209 0.4239 0.028 Uiso 1 calc R
C20 C 0.3379(3) 0.38773(17) 0.33205(9) 0.0238(6) Uani 1 d .
H20 H 0.3947 0.3726 0.3082 0.029 Uiso 1 calc R
C21 C 0.3340(4) 0.4693(2) 0.32967(12) 0.0452(10) Uani 1 d .
H21A H 0.4219 0.4888 0.3350 0.054 Uiso 1 calc R
H21B H 0.2749 0.4881 0.3516 0.054 Uiso 1 calc R
C22 C 0.2868(5) 0.4945(2) 0.28647(13) 0.0598(13) Uani 1 d .
H22A H 0.2807 0.5476 0.2863 0.072 Uiso 1 calc R
H22B H 0.3511 0.4801 0.2650 0.072 Uiso 1 calc R
C23 C 0.1566(4) 0.4631(3) 0.27541(13) 0.0563(12) Uani 1 d .
H23A H 0.0897 0.4831 0.2944 0.068 Uiso 1 calc R
H23B H 0.1336 0.4771 0.2464 0.068 Uiso 1 calc R
C24 C 0.1571(4) 0.3827(2) 0.27883(11) 0.0432(9) Uani 1 d .
H24A H 0.2147 0.3625 0.2570 0.052 Uiso 1 calc R
H24B H 0.0681 0.3644 0.2737 0.052 Uiso 1 calc R
C25 C 0.2031(3) 0.3565(2) 0.32170(11) 0.0426(9) Uani 1 d .
H25A H 0.2075 0.3033 0.3218 0.051 Uiso 1 calc R
H25B H 0.1400 0.3716 0.3434 0.051 Uiso 1 calc R
F1 F 1.0646(3) 0.1851(2) 0.47635(8) 0.0819(11) Uani 1 d .
F2 F 1.0064(4) 0.22733(19) 0.41360(9) 0.0939(12) Uani 1 d .
F3 F 0.8601(3) 0.2170(2) 0.46383(11) 0.0883(11) Uani 1 d .
F4 F 0.9427(4) 0.11993(13) 0.43158(8) 0.0867(11) Uani 1 d .
O3 O 0.8446(3) 0.10971(15) 0.35403(9) 0.0447(6) Uani 1 d .
H3A H 0.900(6) 0.114(3) 0.3796(18) 0.09(2) Uiso 1 d .
C26 C 0.8704(4) 0.1694(2) 0.32621(13) 0.0461(9) Uani 1 d .
H26 H 0.8490 0.2153 0.3410 0.055 Uiso 1 calc R
C27 C 1.0120(4) 0.1699(3) 0.31459(15) 0.0724(16) Uani 1 d .
H27A H 1.0648 0.1739 0.3400 0.109 Uiso 1 calc GR
H27B H 1.0297 0.2110 0.2962 0.109 Uiso 1 calc GR
H27C H 1.0337 0.1251 0.2999 0.109 Uiso 1 calc GR
C28 C 0.7846(5) 0.1621(4) 0.28892(15) 0.0828(19) Uani 1 d .
H28A H 0.8051 0.1172 0.2742 0.124 Uiso 1 calc GR
H28B H 0.7986 0.2030 0.2701 0.124 Uiso 1 calc GR
H28C H 0.6936 0.1613 0.2979 0.124 Uiso 1 calc GR
B1 B 0.9688(4) 0.1885(2) 0.44685(11) 0.0308(8) Uani 1 d .

loop_
_atom_site_aniso_label
_atom_site_aniso_U_11
_atom_site_aniso_U_22
_atom_site_aniso_U_33
_atom_site_aniso_U_23
_atom_site_aniso_U_13
_atom_site_aniso_U_12
Ru1 0.02775(13) 0.01750(12) 0.02334(13) -0.00279(8) 0.00101(8) -0.00418(9)
P1 0.0161(3) 0.0176(3) 0.0151(3) 0.0003(2) -0.0016(2) -0.0008(3)
O1 0.0440(16) 0.0284(13) 0.0599(17) -0.0105(12) 0.0148(13) 0.0013(12)
O2 0.105(3) 0.0583(19) 0.0218(13) -0.0125(12) 0.0066(15) -0.0006(18)
C1 0.0393(18) 0.0180(15) 0.0404(18) 0.0020(13) 0.0092(15) 0.0033(14)
C2 0.0309(16) 0.0245(15) 0.0312(16) 0.0071(13) 0.0009(13) 0.0027(13)
C3 0.0457(19) 0.0220(15) 0.0223(14) 0.0065(12) -0.0018(13) 0.0028(14)
C4 0.047(2) 0.0229(16) 0.0279(15) 0.0074(12) 0.0125(14) 0.0043(14)
C5 0.0365(18) 0.0229(16) 0.050(2) 0.0081(15) 0.0128(16) -0.0035(14)
C6 0.0393(18) 0.0152(14) 0.051(2) 0.0030(14) 0.0032(16) -0.0088(14)
C7 0.056(2) 0.0286(18) 0.038(2) -0.0066(14) -0.0008(17) -0.0043(17)
C8 0.0207(13) 0.0175(13) 0.0171(12) 0.0019(10) -0.0030(10) -0.0033(11)
C9 0.0213(14) 0.0336(17) 0.0244(14) -0.0054(12) 0.0042(11) -0.0037(13)
C10 0.0238(15) 0.0408(19) 0.0323(16) -0.0051(14) 0.0066(13) -0.0061(14)
C11 0.0172(14) 0.0362(18) 0.0448(19) -0.0054(15) 0.0006(13) -0.0027(13)
C12 0.0202(14) 0.0336(17) 0.0324(16) -0.0017(13) -0.0075(12) 0.0004(13)
C13 0.0203(13) 0.0243(15) 0.0253(14) 0.0020(11) -0.0041(11) 0.0010(12)
C14 0.0189(13) 0.0202(14) 0.0153(12) -0.0001(10) -0.0004(10) 0.0002(11)
C15 0.0243(14) 0.0208(14) 0.0241(14) -0.0022(11) 0.0024(11) 0.0002(12)
C16 0.0311(16) 0.0264(16) 0.0244(14) -0.0076(12) 0.0017(12) 0.0024(13)
C17 0.0293(16) 0.0366(18) 0.0235(14) -0.0031(13) 0.0050(12) 0.0063(14)
C18 0.0206(14) 0.0375(18) 0.0239(14) 0.0029(13) 0.0033(11) -0.0012(13)
C19 0.0186(13) 0.0279(15) 0.0236(14) -0.0019(12) 0.0011(11) -0.0023(12)
C20 0.0226(14) 0.0300(16) 0.0186(13) 0.0023(11) -0.0033(11) 0.0017(12)
C21 0.064(3) 0.0313(19) 0.0399(19) 0.0016(15) -0.0261(18) 0.0106(18)
C22 0.090(4) 0.038(2) 0.051(2) 0.0147(18) -0.042(2) -0.003(2)
C23 0.062(3) 0.070(3) 0.037(2) -0.0024(19) -0.0270(19) 0.028(2)
C24 0.0303(17) 0.070(3) 0.0291(17) 0.0074(17) -0.0115(14) -0.0019(18)
C25 0.0241(16) 0.075(3) 0.0287(17) 0.0125(17) -0.0074(13) -0.0048(17)
F1 0.0700(18) 0.130(3) 0.0452(14) -0.0390(16) -0.0295(13) 0.0571(19)
F2 0.128(3) 0.110(3) 0.0442(15) 0.0232(15) -0.0093(17) -0.075(2)
F3 0.0352(13) 0.128(3) 0.102(2) -0.059(2) 0.0109(14) 0.0006(16)
F4 0.180(4) 0.0309(13) 0.0493(15) 0.0005(11) -0.0339(19) 0.0107(17)
O3 0.0438(15) 0.0488(16) 0.0416(14) -0.0032(12) 0.0064(12) -0.0029(13)
C26 0.051(2) 0.042(2) 0.045(2) -0.0062(17) -0.0041(18) 0.0007(19)
C27 0.046(3) 0.116(5) 0.055(3) 0.031(3) -0.010(2) -0.026(3)
C28 0.050(3) 0.151(6) 0.047(3) 0.012(3) -0.001(2) -0.019(3)
B1 0.0289(18) 0.038(2) 0.0257(17) 0.0052(15) 0.0017(14) 0.0013(16)

loop_
_atom_type_symbol
_atom_type_description
_atom_type_scat_dispersion_real
_atom_type_scat_dispersion_imag
_atom_type_scat_source
C C 0.0181 0.0091 'International Tables Vol C Tables 4.2.6.8 and 6.1.1.4'
H H 0.0000 0.0000 'International Tables Vol C Tables 4.2.6.8 and 6.1.1.4'
B B 0.0090 0.0039 'International Tables Vol C Tables 4.2.6.8 and 6.1.1.4'
F F 0.0727 0.0534 'International Tables Vol C Tables 4.2.6.8 and 6.1.1.4'
O O 0.0492 0.0322 'International Tables Vol C Tables 4.2.6.8 and 6.1.1.4'
P P 0.2955 0.4335 'International Tables Vol C Tables 4.2.6.8 and 6.1.1.4'
Ru Ru 0.0552 3.2960 'International Tables Vol C Tables 4.2.6.8 and 6.1.1.4'

loop_
_exptl_crystal_face_index_h
_exptl_crystal_face_index_k
_exptl_crystal_face_index_l
_exptl_crystal_face_perp_dist
_exptl_oxdiff_crystal_face_indexfrac_h
_exptl_oxdiff_crystal_face_indexfrac_k
_exptl_oxdiff_crystal_face_indexfrac_l
_exptl_oxdiff_crystal_face_x
_exptl_oxdiff_crystal_face_y
_exptl_oxdiff_crystal_face_z
0 -1 21 0.0228 -0.0001 -1.0000 21.0002 0.0541 1.0001 0.1753
0 1 -21 0.0168 0.0001 1.0000 -21.0002 -0.0541 -1.0001 -0.1753
0 -12 2 0.0568 -0.0000 -12.0000 1.9996 -0.0265 0.0057 0.9985
0 12 -2 0.0508 0.0000 12.0000 -1.9996 0.0265 -0.0057 -0.9985
-5 -8 -1 0.1058 -5.0000 -8.0003 -1.0014 -0.7712 -0.0645 0.6365
-4 9 -3 0.0930 -3.9999 8.9997 -3.0006 -0.5819 -0.0413 -0.7706
6 6 -4 0.1196 6.0000 6.0004 -3.9985 0.9017 -0.1992 -0.4899
6 -5 -3 0.1350 5.9999 -4.9996 -2.9989 0.8752 -0.2340 0.4217

loop_
_geom_angle_atom_site_label_1
_geom_angle_atom_site_label_2
_geom_angle_atom_site_label_3
_geom_angle
P1 Ru1 H 79.3(16)
P1 Ru1 C1 147.19(9)
P1 Ru1 C2 114.89(8)
C1 Ru1 H 133.5(16)
C2 Ru1 H 159.4(16)
C2 Ru1 C1 34.72(12)
C3 Ru1 H 133.0(16)
C3 Ru1 P1 97.60(8)
C3 Ru1 C1 62.63(12)
C3 Ru1 C2 34.96(11)
C4 Ru1 H 99.0(16)
C4 Ru1 P1 104.90(9)
C4 Ru1 C1 75.04(12)
C4 Ru1 C2 63.86(12)
C4 Ru1 C3 35.89(13)
C4 Ru1 C6 64.85(13)
C5 Ru1 H 84.4(16)
C5 Ru1 P1 133.74(9)
C5 Ru1 C1 63.60(12)
C5 Ru1 C2 74.94(12)
C5 Ru1 C3 63.90(13)
C5 Ru1 C4 35.84(13)
C5 Ru1 C6 36.34(12)
C6 Ru1 H 100.0(16)
C6 Ru1 P1 169.61(10)
C6 Ru1 C1 35.05(12)
C6 Ru1 C2 63.22(12)
C6 Ru1 C3 75.17(12)
C7 Ru1 H 83.1(16)
C7 Ru1 P1 87.04(11)
C7 Ru1 C1 94.94(15)
C7 Ru1 C2 111.36(15)
C7 Ru1 C3 143.92(16)
C7 Ru1 C4 168.06(14)
C7 Ru1 C5 133.63(15)
C7 Ru1 C6 103.22(15)
C8 P1 Ru1 114.23(9)
C8 P1 C20 103.12(13)
C14 P1 Ru1 110.99(9)
C14 P1 C8 104.39(12)
C14 P1 C20 110.93(13)
C20 P1 Ru1 112.66(10)
C1 O1 H1 112(4)
O1 C1 Ru1 129.4(2)
O1 C1 C2 124.2(3)
O1 C1 C6 115.8(3)
C2 C1 Ru1 72.27(18)
C6 C1 Ru1 69.50(19)
C6 C1 C2 120.0(3)
Ru1 C2 H2 128.4
C1 C2 Ru1 73.01(19)
C1 C2 H2 120.2
C3 C2 Ru1 70.57(18)
C3 C2 C1 119.6(3)
C3 C2 H2 120.2
Ru1 C3 H3 127.1
C2 C3 Ru1 74.47(18)
C2 C3 H3 119.4
C2 C3 C4 121.3(3)
C4 C3 Ru1 71.12(19)
C4 C3 H3 119.4
Ru1 C4 H4 127.0
C3 C4 Ru1 72.99(17)
C3 C4 H4 120.8
C5 C4 Ru1 71.16(19)
C5 C4 C3 118.5(3)
C5 C4 H4 120.8
Ru1 C5 H5 126.4
C4 C5 Ru1 72.99(18)
C4 C5 H5 119.5
C4 C5 C6 121.0(3)
C6 C5 Ru1 73.01(19)
C6 C5 H5 119.5
Ru1 C6 H6 125.4
C1 C6 Ru1 75.45(18)
C1 C6 C5 119.5(3)
C1 C6 H6 120.2
C5 C6 Ru1 70.65(18)
C5 C6 H6 120.2
O2 C7 Ru1 178.2(4)
P1 C8 H8 106.8
C9 C8 P1 113.01(19)
C9 C8 H8 106.8
C9 C8 C13 110.4(2)
C13 C8 P1 112.65(19)
C13 C8 H8 106.8
C8 C9 H9A 109.6
C8 C9 H9B 109.6
C8 C9 C10 110.2(2)
H9A C9 H9B 108.1
C10 C9 H9A 109.6
C10 C9 H9B 109.6
C9 C10 H10A 109.2
C9 C10 H10B 109.2
H10A C10 H10B 107.9
C11 C10 C9 112.2(3)
C11 C10 H10A 109.2
C11 C10 H10B 109.2
C10 C11 H11A 109.3
C10 C11 H11B 109.3
C10 C11 C12 111.6(3)
H11A C11 H11B 108.0
C12 C11 H11A 109.3
C12 C11 H11B 109.3
C11 C12 H12A 109.4
C11 C12 H12B 109.4
C11 C12 C13 111.1(3)
H12A C12 H12B 108.0
C13 C12 H12A 109.4
C13 C12 H12B 109.4
C8 C13 C12 109.9(2)
C8 C13 H13A 109.7
C8 C13 H13B 109.7
C12 C13 H13A 109.7
C12 C13 H13B 109.7
H13A C13 H13B 108.2
P1 C14 H14 105.5
C15 C14 P1 117.74(19)
C15 C14 H14 105.5
C19 C14 P1 112.12(19)
C19 C14 H14 105.5
C19 C14 C15 109.5(2)
C14 C15 H15A 109.6
C14 C15 H15B 109.6
H15A C15 H15B 108.1
C16 C15 C14 110.2(2)
C16 C15 H15A 109.6
C16 C15 H15B 109.6
C15 C16 H16A 109.2
C15 C16 H16B 109.2
H16A C16 H16B 107.9
C17 C16 C15 111.9(2)
C17 C16 H16A 109.2
C17 C16 H16B 109.2
C16 C17 H17A 109.4
C16 C17 H17B 109.4
H17A C17 H17B 108.0
C18 C17 C16 111.1(3)
C18 C17 H17A 109.4
C18 C17 H17B 109.4
C17 C18 H18A 109.4
C17 C18 H18B 109.4
C17 C18 C19 111.0(3)
H18A C18 H18B 108.0
C19 C18 H18A 109.4
C19 C18 H18B 109.4
C14 C19 H19A 109.6
C14 C19 H19B 109.6
C18 C19 C14 110.3(2)
C18 C19 H19A 109.6
C18 C19 H19B 109.6
H19A C19 H19B 108.1
P1 C20 H20 104.9
C21 C20 P1 115.3(2)
C21 C20 H20 104.9
C21 C20 C25 110.0(3)
C25 C20 P1 115.5(2)
C25 C20 H20 104.9
C20 C21 H21A 109.4
C20 C21 H21B 109.4
C20 C21 C22 111.0(3)
H21A C21 H21B 108.0
C22 C21 H21A 109.4
C22 C21 H21B 109.4
C21 C22 H22A 109.2
C21 C22 H22B 109.2
H22A C22 H22B 107.9
C23 C22 C21 112.0(4)
C23 C22 H22A 109.2
C23 C22 H22B 109.2
C22 C23 H23A 109.3
C22 C23 H23B 109.3
H23A C23 H23B 108.0
C24 C23 C22 111.5(3)
C24 C23 H23A 109.3
C24 C23 H23B 109.3
C23 C24 H24A 109.1
C23 C24 H24B 109.1
C23 C24 C25 112.5(3)
H24A C24 H24B 107.8
C25 C24 H24A 109.1
C25 C24 H24B 109.1
C20 C25 H25A 109.5
C20 C25 H25B 109.5
C24 C25 C20 110.6(3)
C24 C25 H25A 109.5
C24 C25 H25B 109.5
H25A C25 H25B 108.1
C26 O3 H3A 110(4)
O3 C26 H26 108.9
O3 C26 C27 109.5(4)
O3 C26 C28 108.3(4)
C27 C26 H26 108.9
C28 C26 H26 108.9
C28 C26 C27 112.2(4)
C26 C27 H27A 109.5
C26 C27 H27B 109.5
C26 C27 H27C 109.5
H27A C27 H27B 109.5
H27A C27 H27C 109.5
H27B C27 H27C 109.5
C26 C28 H28A 109.5
C26 C28 H28B 109.5
C26 C28 H28C 109.5
H28A C28 H28B 109.5
H28A C28 H28C 109.5
H28B C28 H28C 109.5
F1 B1 F4 109.8(3)
F2 B1 F1 111.3(4)
F2 B1 F3 110.3(4)
F2 B1 F4 105.7(3)
F3 B1 F1 109.8(3)
F3 B1 F4 109.9(4)

loop_
_geom_bond_atom_site_label_1
_geom_bond_atom_site_label_2
_geom_bond_distance
Ru1 H 1.56(5)
Ru1 P1 2.3150(7)
Ru1 C1 2.369(3)
Ru1 C2 2.359(3)
Ru1 C3 2.309(3)
Ru1 C4 2.285(3)
Ru1 C5 2.262(3)
Ru1 C6 2.292(3)
Ru1 C7 1.842(4)
P1 C8 1.858(3)
P1 C14 1.852(3)
P1 C20 1.866(3)
O1 H1 0.80(5)
O1 C1 1.334(4)
O2 C7 1.155(5)
C1 C2 1.411(5)
C1 C6 1.406(5)
C2 H2 0.9500
C2 C3 1.403(5)
C3 H3 0.9500
C3 C4 1.416(5)
C4 H4 0.9500
C4 C5 1.399(5)
C5 H5 0.9500
C5 C6 1.421(5)
C6 H6 0.9500
C8 H8 1.0000
C8 C9 1.527(4)
C8 C13 1.528(4)
C9 H9A 0.9900
C9 H9B 0.9900
C9 C10 1.531(4)
C10 H10A 0.9900
C10 H10B 0.9900
C10 C11 1.521(5)
C11 H11A 0.9900
C11 H11B 0.9900
C11 C12 1.528(4)
C12 H12A 0.9900
C12 H12B 0.9900
C12 C13 1.529(4)
C13 H13A 0.9900
C13 H13B 0.9900
C14 H14 1.0000
C14 C15 1.541(4)
C14 C19 1.539(4)
C15 H15A 0.9900
C15 H15B 0.9900
C15 C16 1.533(4)
C16 H16A 0.9900
C16 H16B 0.9900
C16 C17 1.527(4)
C17 H17A 0.9900
C17 H17B 0.9900
C17 C18 1.524(5)
C18 H18A 0.9900
C18 H18B 0.9900
C18 C19 1.526(4)
C19 H19A 0.9900
C19 H19B 0.9900
C20 H20 1.0000
C20 C21 1.517(5)
C20 C25 1.540(4)
C21 H21A 0.9900
C21 H21B 0.9900
C21 C22 1.536(5)
C22 H22A 0.9900
C22 H22B 0.9900
C22 C23 1.503(6)
C23 H23A 0.9900
C23 H23B 0.9900
C23 C24 1.498(6)
C24 H24A 0.9900
C24 H24B 0.9900
C24 C25 1.528(4)
C25 H25A 0.9900
C25 H25B 0.9900
F1 B1 1.366(4)
F2 B1 1.341(4)
F3 B1 1.351(5)
F4 B1 1.390(5)
O3 H3A 1.00(6)
O3 C26 1.445(5)
C26 H26 1.0000
C26 C27 1.503(6)
C26 C28 1.489(6)
C27 H27A 0.9800
C27 H27B 0.9800
C27 H27C 0.9800
C28 H28A 0.9800
C28 H28B 0.9800
C28 H28C 0.9800

loop_
_geom_hbond_atom_site_label_D
_geom_hbond_atom_site_label_H
_geom_hbond_atom_site_label_A
_geom_hbond_distance_DH
_geom_hbond_distance_HA
_geom_hbond_distance_DA
_geom_hbond_angle_DHA
O1 H1 O3 0.80(5) 1.80(5) 2.584(4) 169(5)
O3 H3A F4 1.00(6) 1.72(6) 2.682(4) 160(5)

loop_
_geom_torsion_atom_site_label_1
_geom_torsion_atom_site_label_2
_geom_torsion_atom_site_label_3
_geom_torsion_atom_site_label_4
_geom_torsion
Ru1 P1 C8 C9 62.3(2)
Ru1 P1 C8 C13 -63.6(2)
Ru1 P1 C14 C15 163.69(18)
Ru1 P1 C14 C19 -67.9(2)
Ru1 P1 C20 C21 179.2(2)
Ru1 P1 C20 C25 49.1(3)
Ru1 C1 C2 C3 55.0(3)
Ru1 C1 C6 C5 -57.3(3)
Ru1 C2 C3 C4 55.8(3)
Ru1 C3 C4 C5 56.6(3)
Ru1 C4 C5 C6 57.3(3)
Ru1 C5 C6 C1 59.7(3)
P1 Ru1 C1 O1 -91.2(4)
P1 Ru1 C1 C2 28.9(3)
P1 Ru1 C1 C6 161.76(17)
P1 Ru1 C2 C1 -163.20(16)
P1 Ru1 C2 C3 65.9(2)
P1 Ru1 C3 C2 -123.38(18)
P1 Ru1 C3 C4 104.97(18)
P1 Ru1 C4 C3 -82.28(18)
P1 Ru1 C4 C5 148.58(19)
P1 Ru1 C5 C4 -44.2(3)
P1 Ru1 C5 C6 -175.28(17)
P1 Ru1 C6 C1 -109.9(5)
P1 Ru1 C6 C5 19.2(7)
P1 Ru1 C7 O2 -116(13)
P1 C8 C9 C10 174.7(2)
P1 C8 C13 C12 -172.9(2)
P1 C14 C15 C16 -172.6(2)
P1 C14 C19 C18 168.1(2)
P1 C20 C21 C22 170.8(3)
P1 C20 C25 C24 -171.3(3)
O1 C1 C2 Ru1 126.0(3)
O1 C1 C2 C3 -179.0(3)
O1 C1 C6 Ru1 -124.9(3)
O1 C1 C6 C5 177.9(3)
C1 Ru1 P1 C8 16.49(18)
C1 Ru1 P1 C14 -101.20(18)
C1 Ru1 P1 C20 133.71(18)
C1 Ru1 C2 C3 -131.0(3)
C1 Ru1 C3 C2 28.97(19)
C1 Ru1 C3 C4 -102.7(2)
C1 Ru1 C4 C3 63.73(19)
C1 Ru1 C4 C5 -65.4(2)
C1 Ru1 C5 C4 101.2(2)
C1 Ru1 C5 C6 -29.8(2)
C1 Ru1 C6 C5 129.1(3)
C1 Ru1 C7 O2 97(13)
C1 C2 C3 Ru1 -56.2(3)
C1 C2 C3 C4 -0.4(5)
C2 Ru1 P1 C8 34.18(13)
C2 Ru1 P1 C14 -83.51(13)
C2 Ru1 P1 C20 151.40(13)
C2 Ru1 C1 O1 -120.1(4)
C2 Ru1 C1 C6 132.8(3)
C2 Ru1 C3 C4 -131.7(3)
C2 Ru1 C4 C3 28.48(18)
C2 Ru1 C4 C5 -100.7(2)
C2 Ru1 C5 C4 66.0(2)
C2 Ru1 C5 C6 -65.1(2)
C2 Ru1 C6 C1 -27.9(2)
C2 Ru1 C6 C5 101.2(2)
C2 Ru1 C7 O2 128(13)
C2 C1 C6 Ru1 53.8(3)
C2 C1 C6 C5 -3.5(5)
C2 C3 C4 Ru1 -57.4(3)
C2 C3 C4 C5 -0.8(5)
C3 Ru1 P1 C8 66.01(13)
C3 Ru1 P1 C14 -51.67(13)
C3 Ru1 P1 C20 -176.76(14)
C3 Ru1 C1 O1 -149.3(4)
C3 Ru1 C1 C2 -29.17(19)
C3 Ru1 C1 C6 103.6(2)
C3 Ru1 C2 C1 131.0(3)
C3 Ru1 C4 C5 -129.1(3)
C3 Ru1 C5 C4 30.4(2)
C3 Ru1 C5 C6 -100.6(2)
C3 Ru1 C6 C1 -63.2(2)
C3 Ru1 C6 C5 65.9(2)
C3 Ru1 C7 O2 145(12)
C3 C4 C5 Ru1 -57.5(3)
C3 C4 C5 C6 -0.2(5)
C4 Ru1 P1 C8 101.89(13)
C4 Ru1 P1 C14 -15.79(14)
C4 Ru1 P1 C20 -140.88(14)
C4 Ru1 C1 O1 174.4(4)
C4 Ru1 C1 C2 -65.5(2)
C4 Ru1 C1 C6 67.4(2)
C4 Ru1 C2 C1 101.7(2)
C4 Ru1 C2 C3 -29.20(19)
C4 Ru1 C3 C2 131.7(3)
C4 Ru1 C5 C6 -131.1(3)
C4 Ru1 C6 C1 -99.9(2)
C4 Ru1 C6 C5 29.2(2)
C4 Ru1 C7 O2 64(13)
C4 C5 C6 Ru1 -57.3(3)
C4 C5 C6 C1 2.4(5)
C5 Ru1 P1 C8 126.89(17)
C5 Ru1 P1 C14 9.21(17)
C5 Ru1 P1 C20 -115.88(17)
C5 Ru1 C1 O1 137.9(4)
C5 Ru1 C1 C2 -101.9(2)
C5 Ru1 C1 C6 30.9(2)
C5 Ru1 C2 C1 65.2(2)
C5 Ru1 C2 C3 -65.8(2)
C5 Ru1 C3 C2 101.3(2)
C5 Ru1 C3 C4 -30.38(19)
C5 Ru1 C4 C3 129.1(3)
C5 Ru1 C6 C1 -129.1(3)
C5 Ru1 C7 O2 39(13)
C6 Ru1 P1 C8 111.2(5)
C6 Ru1 P1 C14 -6.5(5)
C6 Ru1 P1 C20 -131.6(5)
C6 Ru1 C1 O1 107.1(4)
C6 Ru1 C1 C2 -132.8(3)
C6 Ru1 C2 C1 28.2(2)
C6 Ru1 C2 C3 -102.8(2)
C6 Ru1 C3 C2 64.2(2)
C6 Ru1 C3 C4 -67.4(2)
C6 Ru1 C4 C3 99.6(2)
C6 Ru1 C4 C5 -29.6(2)
C6 Ru1 C5 C4 131.1(3)
C6 Ru1 C7 O2 62(13)
C6 C1 C2 Ru1 -52.5(3)
C6 C1 C2 C3 2.5(5)
C7 Ru1 P1 C8 -78.04(16)
C7 Ru1 P1 C14 164.28(16)
C7 Ru1 P1 C20 39.19(17)
C7 Ru1 C1 O1 1.0(4)
C7 Ru1 C1 C2 121.1(2)
C7 Ru1 C1 C6 -106.0(2)
C7 Ru1 C2 C1 -66.3(2)
C7 Ru1 C2 C3 162.8(2)
C7 Ru1 C3 C2 -28.0(3)
C7 Ru1 C3 C4 -159.6(2)
C7 Ru1 C4 C3 97.4(8)
C7 Ru1 C4 C5 -31.7(9)
C7 Ru1 C5 C4 171.4(2)
C7 Ru1 C5 C6 40.3(3)
C7 Ru1 C6 C1 79.6(3)
C7 Ru1 C6 C5 -151.3(2)
C8 P1 C14 C15 40.2(2)
C8 P1 C14 C19 168.6(2)
C8 P1 C20 C21 -57.2(3)
C8 P1 C20 C25 172.7(3)
C8 C9 C10 C11 54.9(4)
C9 C8 C13 C12 59.7(3)
C9 C10 C11 C12 -53.1(4)
C10 C11 C12 C13 54.2(4)
C11 C12 C13 C8 -57.5(3)
C13 C8 C9 C10 -58.2(3)
C14 P1 C8 C9 -176.3(2)
C14 P1 C8 C13 57.8(2)
C14 P1 C20 C21 54.1(3)
C14 P1 C20 C25 -76.0(3)
C14 C15 C16 C17 -55.9(3)
C15 C14 C19 C18 -59.3(3)
C15 C16 C17 C18 54.6(3)
C16 C17 C18 C19 -55.4(3)
C17 C18 C19 C14 58.3(3)
C19 C14 C15 C16 57.8(3)
C20 P1 C8 C9 -60.3(2)
C20 P1 C8 C13 173.8(2)
C20 P1 C14 C15 -70.3(2)
C20 P1 C14 C19 58.2(2)
C20 C21 C22 C23 55.9(5)
C21 C20 C25 C24 56.1(4)
C21 C22 C23 C24 -53.9(5)
C22 C23 C24 C25 54.1(5)
C23 C24 C25 C20 -55.3(5)
C25 C20 C21 C22 -56.5(4)
